data_8101879
loop_
_publ_author_name
'Wang, J.-G.'
'Ma, L.-F.'
'Wang, L.-Y.'
'Wang, Y.-H.'
'Liu, R.'

_publ_section_title
;
Crystal structure of (1,10-phenanthroline)(N-tosylserinato)copper
(II), Cu(C~12~H~8~N~2~)(C~10~H~11~NO~5~S)
;
_journal_issue 4
_journal_name_full 'Zeitschrift f\"ur Kristallographie - New Crystal Structures'
_journal_page_first 606
_journal_page_last 608
_journal_volume 220
_journal_year 2005
_chemical_formula_sum 'C22 H19 Cu N3 O5 S'
_chemical_formula_weight 501.00
_chemical_name_systematic
; 
 (1,10-phenanthroline)(N-p-tolylsulfonyl-serinato)copper(II)
;
_space_group_IT_number 1
_symmetry_cell_setting triclinic
_symmetry_space_group_name_Hall 'P 1'
_symmetry_space_group_name_H-M 'P 1'
_atom_sites_solution_hydrogens geom
_atom_sites_solution_primary direct
_atom_sites_solution_secondary difmap
_audit_creation_method SHELXL-97
_cell_angle_alpha 109.186(2)
_cell_angle_beta 105.136(2)
_cell_angle_gamma 103.455(2)
_cell_formula_units_Z 1
_cell_length_a 6.2202(7)
_cell_length_b 9.4160(11)
_cell_length_c 10.3386(18)
_cell_measurement_reflns_used 2973
_cell_measurement_temperature 296(2)
_cell_measurement_theta_max 28.24
_cell_measurement_theta_min 2.44
_cell_volume 517.27(12)
_computing_cell_refinement 'Bruker SMART'
_computing_data_collection 'Bruker SMART'
_computing_data_reduction 'Bruker SAINT'
_computing_molecular_graphics 'Bruker SHELXTL'
_computing_publication_material 'Bruker SHELXTL'
_computing_structure_refinement 'SHELXL-97 (Sheldrick, 1997)'
_computing_structure_solution 'SHELXS-97 (Sheldrick, 1990)'
_diffrn_ambient_temperature 296(2)
_diffrn_measured_fraction_theta_full 0.975
_diffrn_measured_fraction_theta_max 0.975
_diffrn_measurement_device_type 'Bruker SMART CCD'
_diffrn_measurement_method phi/omega
_diffrn_radiation_monochromator graphite
_diffrn_radiation_source 'fine-focus sealed tube'
_diffrn_radiation_type MoK\a
_diffrn_radiation_wavelength 0.71073
_diffrn_reflns_av_R_equivalents 0.0107
_diffrn_reflns_av_sigmaI/netI 0.0399
_diffrn_reflns_limit_h_max 7
_diffrn_reflns_limit_h_min -6
_diffrn_reflns_limit_k_max 11
_diffrn_reflns_limit_k_min -11
_diffrn_reflns_limit_l_max 10
_diffrn_reflns_limit_l_min -12
_diffrn_reflns_number 2756
_diffrn_reflns_theta_full 25.50
_diffrn_reflns_theta_max 25.50
_diffrn_reflns_theta_min 2.44
_exptl_absorpt_coefficient_mu 1.198
_exptl_absorpt_correction_T_max 0.8132
_exptl_absorpt_correction_T_min 0.7956
_exptl_absorpt_correction_type none
_exptl_crystal_colour blue
_exptl_crystal_density_diffrn 1.608
_exptl_crystal_density_method 'not measured'
_exptl_crystal_description block
_exptl_crystal_F_000 256
_exptl_crystal_size_max 0.20
_exptl_crystal_size_mid 0.18
_exptl_crystal_size_min 0.18
_refine_diff_density_max 0.394
_refine_diff_density_min -0.409
_refine_diff_density_rms 0.051
_refine_ls_abs_structure_details 'Flack H D (1983), Acta Cryst. A39, 876-881'
_refine_ls_abs_structure_Flack 0.011(9)
_refine_ls_extinction_method none
_refine_ls_goodness_of_fit_ref 1.050
_refine_ls_hydrogen_treatment mixed
_refine_ls_matrix_type full
_refine_ls_number_parameters 294
_refine_ls_number_reflns 2258
_refine_ls_number_restraints 3
_refine_ls_restrained_S_all 1.050
_refine_ls_R_factor_all 0.0229
_refine_ls_R_factor_gt 0.0226
_refine_ls_shift/su_max 0.000
_refine_ls_shift/su_mean 0.000
_refine_ls_structure_factor_coef Fsqd
_refine_ls_weighting_details 'calc w=1/[\s^2^(Fo^2^)+(0.0326P)^2^+0.0000P] where P=(Fo^2^+2Fc^2^)/3'
_refine_ls_weighting_scheme calc
_refine_ls_wR_factor_gt 0.0591
_refine_ls_wR_factor_ref 0.0592
_reflns_number_gt 2224
_reflns_number_total 2258
_reflns_threshold_expression >2sigma(I)
_cod_data_source_file 1267-1663.cff
_cod_data_source_block wly
_cod_original_sg_symbol_H-M P1
_cod_database_code 8101879

loop_
_symmetry_equiv_pos_as_xyz
'x, y, z'

loop_
_atom_site_label
_atom_site_type_symbol
_atom_site_fract_x
_atom_site_fract_y
_atom_site_fract_z
_atom_site_U_iso_or_equiv
_atom_site_adp_type
_atom_site_occupancy
_atom_site_symmetry_multiplicity
_atom_site_Wyckoff_symbol
_atom_site_calc_flag
_atom_site_refinement_flags
_atom_site_disorder_assembly
_atom_site_disorder_group
Cu1 Cu 0.48626(2) 0.39516(2) 0.06843(2) 0.02947(11) Uani 1 1 a d . . .
S1 S 0.55794(13) 0.41681(9) 0.39108(8) 0.03264(18) Uani 1 1 a d . . .
O1 O 0.2452(4) 0.4950(3) 0.0810(3) 0.0342(6) Uani 1 1 a d . . .
O2 O 0.2089(4) 0.7070(3) 0.2397(3) 0.0490(7) Uani 1 1 a d . . .
O3 O 0.7547(5) 0.6739(3) 0.1401(3) 0.0400(6) Uani 1 1 a d . . .
H3 H 0.866(8) 0.663(5) 0.158(4) 0.036(11) Uiso 1 1 a d . . .
O4 O 0.3397(4) 0.4192(3) 0.4150(3) 0.0447(6) Uani 1 1 a d . . .
O5 O 0.5848(5) 0.2621(3) 0.3430(3) 0.0469(6) Uani 1 1 a d . . .
N1 N 0.6098(5) 0.4957(3) 0.2842(3) 0.0310(6) Uani 1 1 a d . . .
N2 N 0.3530(6) 0.3026(3) -0.1530(3) 0.0317(7) Uani 1 1 a d . . .
N3 N 0.6928(5) 0.2628(3) 0.0318(3) 0.0333(7) Uani 1 1 a d . . .
C1 C 0.3177(6) 0.6141(4) 0.2039(4) 0.0315(7) Uani 1 1 a d . . .
C2 C 0.5646(5) 0.6484(3) 0.3113(3) 0.0301(6) Uani 1 1 a d . . .
H2 H 0.5756 0.6995 0.4132 0.036 Uiso 1 1 a calc R . .
C3 C 0.7497(6) 0.7566(4) 0.2810(4) 0.0366(7) Uani 1 1 a d . . .
H3A H 0.7120 0.8519 0.2848 0.044 Uiso 1 1 a calc R . .
H3B H 0.9050 0.7901 0.3561 0.044 Uiso 1 1 a calc R . .
C4 C 0.7910(6) 0.5432(4) 0.5643(4) 0.0316(7) Uani 1 1 a d . . .
C5 C 1.0201(6) 0.6120(4) 0.5717(4) 0.0410(8) Uani 1 1 a d . . .
H5 H 1.0519 0.5946 0.4859 0.049 Uiso 1 1 a calc R . .
C6 C 1.2006(6) 0.7067(4) 0.7081(4) 0.0428(8) Uani 1 1 a d . . .
H6 H 1.3534 0.7525 0.7125 0.051 Uiso 1 1 a calc R . .
C7 C 1.1585(6) 0.7346(4) 0.8380(4) 0.0396(8) Uani 1 1 a d . . .
C8 C 0.9296(7) 0.6633(4) 0.8288(4) 0.0420(8) Uani 1 1 a d . . .
H8 H 0.8988 0.6784 0.9147 0.050 Uiso 1 1 a calc R . .
C9 C 0.7468(6) 0.5703(4) 0.6938(4) 0.0378(7) Uani 1 1 a d . . .
H9 H 0.5938 0.5257 0.6896 0.045 Uiso 1 1 a calc R . .
C10 C 1.3609(8) 0.8384(5) 0.9858(4) 0.0563(11) Uani 1 1 a d . . .
H10A H 1.4754 0.7864 0.9996 0.084 Uiso 1 1 a calc R . .
H10B H 1.2992 0.8533 1.0634 0.084 Uiso 1 1 a calc R . .
H10C H 1.4358 0.9408 0.9877 0.084 Uiso 1 1 a calc R . .
C11 C 0.1818(6) 0.3264(4) -0.2421(4) 0.0397(8) Uani 1 1 a d . . .
H11 H 0.1057 0.3927 -0.2009 0.048 Uiso 1 1 a calc R . .
C12 C 0.1118(7) 0.2559(4) -0.3949(4) 0.0435(9) Uani 1 1 a d . . .
H12 H -0.0074 0.2762 -0.4540 0.052 Uiso 1 1 a calc R . .
C13 C 0.2213(7) 0.1560(4) -0.4574(4) 0.0457(9) Uani 1 1 a d . . .
H13 H 0.1766 0.1082 -0.5592 0.055 Uiso 1 1 a calc R . .
C14 C 0.4011(7) 0.1267(4) -0.3665(4) 0.0378(7) Uani 1 1 a d . . .
C15 C 0.5264(8) 0.0247(4) -0.4200(4) 0.0496(9) Uani 1 1 a d . . .
H15 H 0.4880 -0.0280 -0.5209 0.059 Uiso 1 1 a calc R . .
C16 C 0.7012(7) 0.0045(4) -0.3243(4) 0.0490(9) Uani 1 1 a d . . .
H16 H 0.7807 -0.0618 -0.3611 0.059 Uiso 1 1 a calc R . .
C17 C 0.7651(6) 0.0828(4) -0.1688(4) 0.0367(8) Uani 1 1 a d . . .
C18 C 0.9448(7) 0.0683(4) -0.0631(4) 0.0439(9) Uani 1 1 a d . . .
H18 H 1.0305 0.0037 -0.0933 0.053 Uiso 1 1 a calc R . .
C19 C 0.9925(6) 0.1485(4) 0.0822(4) 0.0426(8) Uani 1 1 a d . . .
H19 H 1.1100 0.1381 0.1517 0.051 Uiso 1 1 a calc R . .
C20 C 0.8651(6) 0.2475(4) 0.1283(4) 0.0379(7) Uani 1 1 a d . . .
H20 H 0.9018 0.3036 0.2285 0.046 Uiso 1 1 a calc R . .
C21 C 0.6460(6) 0.1822(4) -0.1138(4) 0.0304(7) Uani 1 1 a d . . .
C22 C 0.4604(6) 0.2044(4) -0.2148(3) 0.0312(7) Uani 1 1 a d . . .

loop_
_atom_site_aniso_label
_atom_site_aniso_U_11
_atom_site_aniso_U_22
_atom_site_aniso_U_33
_atom_site_aniso_U_23
_atom_site_aniso_U_13
_atom_site_aniso_U_12
Cu1 0.03034(18) 0.03356(17) 0.02368(18) 0.00781(13) 0.01042(13) 0.01511(13)
S1 0.0296(4) 0.0384(4) 0.0265(4) 0.0119(3) 0.0094(3) 0.0093(3)
O1 0.0270(12) 0.0402(12) 0.0306(13) 0.0086(10) 0.0085(10) 0.0146(10)
O2 0.0326(14) 0.0554(14) 0.0518(16) 0.0075(13) 0.0166(12) 0.0232(11)
O3 0.0266(12) 0.0603(15) 0.0399(14) 0.0235(11) 0.0152(10) 0.0194(11)
O4 0.0261(12) 0.0642(15) 0.0388(14) 0.0201(12) 0.0123(10) 0.0087(11)
O5 0.0597(17) 0.0384(12) 0.0399(14) 0.0153(11) 0.0149(12) 0.0177(11)
N1 0.0339(16) 0.0363(15) 0.0230(15) 0.0095(12) 0.0112(13) 0.0158(12)
N2 0.0352(16) 0.0293(14) 0.0303(17) 0.0102(12) 0.0116(13) 0.0142(12)
N3 0.0346(16) 0.0318(13) 0.0305(16) 0.0084(12) 0.0124(12) 0.0124(12)
C1 0.0243(15) 0.0380(16) 0.0374(19) 0.0155(14) 0.0167(14) 0.0137(13)
C2 0.0322(16) 0.0306(14) 0.0250(15) 0.0045(12) 0.0111(13) 0.0161(12)
C3 0.0267(15) 0.0343(14) 0.0411(19) 0.0085(14) 0.0092(14) 0.0113(12)
C4 0.0285(16) 0.0370(15) 0.0281(17) 0.0114(13) 0.0096(13) 0.0132(13)
C5 0.0324(17) 0.0557(19) 0.0378(19) 0.0179(15) 0.0171(15) 0.0177(15)
C6 0.0271(17) 0.0498(18) 0.049(2) 0.0216(16) 0.0092(15) 0.0121(14)
C7 0.0387(18) 0.0380(16) 0.0366(19) 0.0172(14) 0.0022(15) 0.0143(14)
C8 0.049(2) 0.0469(18) 0.0302(18) 0.0169(14) 0.0151(15) 0.0155(16)
C9 0.0357(18) 0.0447(17) 0.0334(18) 0.0176(15) 0.0156(15) 0.0096(14)
C10 0.050(2) 0.051(2) 0.046(2) 0.0180(18) -0.0049(18) 0.0084(18)
C11 0.0415(19) 0.0385(15) 0.0385(19) 0.0156(14) 0.0118(15) 0.0169(14)
C12 0.047(2) 0.0429(18) 0.038(2) 0.0222(16) 0.0073(16) 0.0136(17)
C13 0.053(2) 0.0418(18) 0.0267(17) 0.0117(14) 0.0090(16) 0.0009(16)
C14 0.0466(19) 0.0322(15) 0.0313(17) 0.0114(13) 0.0165(15) 0.0081(13)
C15 0.060(2) 0.0456(18) 0.0342(19) 0.0031(15) 0.0229(18) 0.0158(17)
C16 0.053(2) 0.0437(18) 0.046(2) 0.0055(16) 0.0260(18) 0.0206(16)
C17 0.0356(18) 0.0282(14) 0.0410(19) 0.0057(14) 0.0168(15) 0.0112(13)
C18 0.0388(19) 0.0337(16) 0.059(2) 0.0136(16) 0.0198(17) 0.0188(14)
C19 0.0332(17) 0.0371(16) 0.051(2) 0.0137(15) 0.0079(15) 0.0160(13)
C20 0.0343(17) 0.0393(16) 0.0335(18) 0.0105(13) 0.0076(14) 0.0134(13)
C21 0.0341(17) 0.0245(13) 0.0273(17) 0.0059(12) 0.0117(13) 0.0073(12)
C22 0.0315(16) 0.0284(13) 0.0304(17) 0.0107(12) 0.0108(13) 0.0074(12)

loop_
_atom_type_symbol
_atom_type_description
_atom_type_scat_dispersion_real
_atom_type_scat_dispersion_imag
_atom_type_scat_source
C C 0.0033 0.0016 'International Tables Vol C Tables 4.2.6.8 and 6.1.1.4'
H H 0.0000 0.0000 'International Tables Vol C Tables 4.2.6.8 and 6.1.1.4'
N N 0.0061 0.0033 'International Tables Vol C Tables 4.2.6.8 and 6.1.1.4'
O O 0.0106 0.0060 'International Tables Vol C Tables 4.2.6.8 and 6.1.1.4'
S S 0.1246 0.1234 'International Tables Vol C Tables 4.2.6.8 and 6.1.1.4'
Cu Cu 0.3201 1.2651 'International Tables Vol C Tables 4.2.6.8 and 6.1.1.4'

loop_
_geom_angle_atom_site_label_1
_geom_angle_atom_site_label_2
_geom_angle_atom_site_label_3
_geom_angle
_geom_angle_site_symmetry_1
_geom_angle_site_symmetry_3
_geom_angle_publ_flag
O1 Cu1 N1 85.40(11) . . ?
O1 Cu1 N3 171.31(11) . . ?
N1 Cu1 N3 100.81(12) . . ?
O1 Cu1 N2 91.73(11) . . ?
N1 Cu1 N2 176.67(15) . . ?
N3 Cu1 N2 82.22(12) . . ?
O1 Cu1 O3 84.10(9) . . ?
N1 Cu1 O3 74.52(10) . . ?
N3 Cu1 O3 103.33(11) . . ?
N2 Cu1 O3 103.54(10) . . ?
O5 S1 O4 115.85(17) . . ?
O5 S1 N1 108.33(16) . . ?
O4 S1 N1 113.93(16) . . ?
O5 S1 C4 107.61(16) . . ?
O4 S1 C4 105.76(15) . . ?
N1 S1 C4 104.53(16) . . ?
C1 O1 Cu1 110.7(2) . . ?
C3 O3 Cu1 101.58(18) . . ?
C3 O3 H3 103(3) . . ?
Cu1 O3 H3 99(3) . . ?
C2 N1 S1 114.2(2) . . ?
C2 N1 Cu1 100.8(2) . . ?
S1 N1 Cu1 127.53(17) . . ?
C11 N2 C22 117.9(3) . . ?
C11 N2 Cu1 129.3(2) . . ?
C22 N2 Cu1 112.8(2) . . ?
C20 N3 C21 118.0(3) . . ?
C20 N3 Cu1 129.3(2) . . ?
C21 N3 Cu1 112.6(2) . . ?
O2 C1 O1 125.2(3) . . ?
O2 C1 C2 118.8(3) . . ?
O1 C1 C2 115.9(3) . . ?
N1 C2 C3 107.6(3) . . ?
N1 C2 C1 108.9(2) . . ?
C3 C2 C1 108.9(3) . . ?
N1 C2 H2 110.4 . . ?
C3 C2 H2 110.4 . . ?
C1 C2 H2 110.4 . . ?
O3 C3 C2 110.2(2) . . ?
O3 C3 H3A 109.6 . . ?
C2 C3 H3A 109.6 . . ?
O3 C3 H3B 109.6 . . ?
C2 C3 H3B 109.6 . . ?
H3A C3 H3B 108.1 . . ?
C9 C4 C5 119.4(3) . . ?
C9 C4 S1 120.1(3) . . ?
C5 C4 S1 120.4(3) . . ?
C6 C5 C4 119.5(3) . . ?
C6 C5 H5 120.3 . . ?
C4 C5 H5 120.3 . . ?
C5 C6 C7 121.6(3) . . ?
C5 C6 H6 119.2 . . ?
C7 C6 H6 119.2 . . ?
C6 C7 C8 118.2(3) . . ?
C6 C7 C10 120.2(4) . . ?
C8 C7 C10 121.6(4) . . ?
C9 C8 C7 121.0(3) . . ?
C9 C8 H8 119.5 . . ?
C7 C8 H8 119.5 . . ?
C8 C9 C4 120.2(3) . . ?
C8 C9 H9 119.9 . . ?
C4 C9 H9 119.9 . . ?
C7 C10 H10A 109.5 . . ?
C7 C10 H10B 109.5 . . ?
H10A C10 H10B 109.5 . . ?
C7 C10 H10C 109.5 . . ?
H10A C10 H10C 109.5 . . ?
H10B C10 H10C 109.5 . . ?
N2 C11 C12 122.7(3) . . ?
N2 C11 H11 118.6 . . ?
C12 C11 H11 118.6 . . ?
C13 C12 C11 119.2(3) . . ?
C13 C12 H12 120.4 . . ?
C11 C12 H12 120.4 . . ?
C12 C13 C14 119.6(3) . . ?
C12 C13 H13 120.2 . . ?
C14 C13 H13 120.2 . . ?
C22 C14 C13 116.8(3) . . ?
C22 C14 C15 119.0(3) . . ?
C13 C14 C15 124.2(3) . . ?
C16 C15 C14 120.5(3) . . ?
C16 C15 H15 119.7 . . ?
C14 C15 H15 119.7 . . ?
C15 C16 C17 121.5(3) . . ?
C15 C16 H16 119.3 . . ?
C17 C16 H16 119.3 . . ?
C21 C17 C18 116.2(3) . . ?
C21 C17 C16 119.2(3) . . ?
C18 C17 C16 124.6(3) . . ?
C19 C18 C17 120.0(3) . . ?
C19 C18 H18 120.0 . . ?
C17 C18 H18 120.0 . . ?
C18 C19 C20 120.2(3) . . ?
C18 C19 H19 119.9 . . ?
C20 C19 H19 119.9 . . ?
N3 C20 C19 121.5(3) . . ?
N3 C20 H20 119.3 . . ?
C19 C20 H20 119.3 . . ?
N3 C21 C17 124.1(3) . . ?
N3 C21 C22 116.3(3) . . ?
C17 C21 C22 119.6(3) . . ?
N2 C22 C14 123.7(3) . . ?
N2 C22 C21 116.1(3) . . ?
C14 C22 C21 120.2(3) . . ?

loop_
_geom_bond_atom_site_label_1
_geom_bond_atom_site_label_2
_geom_bond_distance
_geom_bond_site_symmetry_2
_geom_bond_publ_flag
Cu1 O1 1.956(2) . ?
Cu1 N1 1.960(3) . ?
Cu1 N3 2.009(3) . ?
Cu1 N2 2.012(3) . ?
Cu1 O3 2.502(3) . ?
S1 O5 1.441(2) . ?
S1 O4 1.446(3) . ?
S1 N1 1.579(3) . ?
S1 C4 1.779(3) . ?
O1 C1 1.267(4) . ?
O2 C1 1.247(4) . ?
O3 C3 1.421(4) . ?
O3 H3 0.71(4) . ?
N1 C2 1.480(4) . ?
N2 C11 1.329(5) . ?
N2 C22 1.354(4) . ?
N3 C20 1.332(5) . ?
N3 C21 1.358(4) . ?
C1 C2 1.529(5) . ?
C2 C3 1.521(5) . ?
C2 H2 0.9800 . ?
C3 H3A 0.9700 . ?
C3 H3B 0.9700 . ?
C4 C9 1.390(5) . ?
C4 C5 1.392(5) . ?
C5 C6 1.387(5) . ?
C5 H5 0.9300 . ?
C6 C7 1.388(5) . ?
C6 H6 0.9300 . ?
C7 C8 1.389(5) . ?
C7 C10 1.522(5) . ?
C8 C9 1.383(5) . ?
C8 H8 0.9300 . ?
C9 H9 0.9300 . ?
C10 H10A 0.9600 . ?
C10 H10B 0.9600 . ?
C10 H10C 0.9600 . ?
C11 C12 1.394(5) . ?
C11 H11 0.9300 . ?
C12 C13 1.376(5) . ?
C12 H12 0.9300 . ?
C13 C14 1.406(5) . ?
C13 H13 0.9300 . ?
C14 C22 1.396(4) . ?
C14 C15 1.435(5) . ?
C15 C16 1.362(6) . ?
C15 H15 0.9300 . ?
C16 C17 1.428(5) . ?
C16 H16 0.9300 . ?
C17 C21 1.393(5) . ?
C17 C18 1.412(5) . ?
C18 C19 1.354(5) . ?
C18 H18 0.9300 . ?
C19 C20 1.405(5) . ?
C19 H19 0.9300 . ?
C20 H20 0.9300 . ?
C21 C22 1.447(5) . ?

loop_
_geom_hbond_atom_site_label_D
_geom_hbond_atom_site_label_H
_geom_hbond_atom_site_label_A
_geom_hbond_distance_DH
_geom_hbond_distance_HA
_geom_hbond_distance_DA
_geom_hbond_angle_DHA
_geom_hbond_site_symmetry_A
O3 H3 O2 0.71(4) 1.96(5) 2.645(4) 162(4) 1_655

loop_
_geom_torsion_atom_site_label_1
_geom_torsion_atom_site_label_2
_geom_torsion_atom_site_label_3
_geom_torsion_atom_site_label_4
_geom_torsion
_geom_torsion_site_symmetry_1
_geom_torsion_site_symmetry_2
_geom_torsion_site_symmetry_3
_geom_torsion_site_symmetry_4
_geom_torsion_publ_flag
N1 Cu1 O1 C1 22.5(2) . . . . ?
N3 Cu1 O1 C1 158.5(8) . . . . ?
N2 Cu1 O1 C1 -155.8(2) . . . . ?
O3 Cu1 O1 C1 -52.4(2) . . . . ?
O1 Cu1 O3 C3 61.8(2) . . . . ?
N1 Cu1 O3 C3 -25.0(2) . . . . ?
N3 Cu1 O3 C3 -122.7(2) . . . . ?
N2 Cu1 O3 C3 152.2(2) . . . . ?
O5 S1 N1 C2 174.0(2) . . . . ?
O4 S1 N1 C2 43.5(3) . . . . ?
C4 S1 N1 C2 -71.5(3) . . . . ?
O5 S1 N1 Cu1 46.9(3) . . . . ?
O4 S1 N1 Cu1 -83.6(2) . . . . ?
C4 S1 N1 Cu1 161.4(2) . . . . ?
O1 Cu1 N1 C2 -35.7(2) . . . . ?
N3 Cu1 N1 C2 150.4(2) . . . . ?
N2 Cu1 N1 C2 -5(3) . . . . ?
O3 Cu1 N1 C2 49.4(2) . . . . ?
O1 Cu1 N1 S1 96.5(2) . . . . ?
N3 Cu1 N1 S1 -77.3(2) . . . . ?
N2 Cu1 N1 S1 127(3) . . . . ?
O3 Cu1 N1 S1 -178.3(3) . . . . ?
O1 Cu1 N2 C11 6.6(3) . . . . ?
N1 Cu1 N2 C11 -24(3) . . . . ?
N3 Cu1 N2 C11 -179.7(3) . . . . ?
O3 Cu1 N2 C11 -77.8(3) . . . . ?
O1 Cu1 N2 C22 -174.3(2) . . . . ?
N1 Cu1 N2 C22 155(3) . . . . ?
N3 Cu1 N2 C22 -0.5(2) . . . . ?
O3 Cu1 N2 C22 101.4(2) . . . . ?
O1 Cu1 N3 C20 -134.8(8) . . . . ?
N1 Cu1 N3 C20 0.4(3) . . . . ?
N2 Cu1 N3 C20 179.0(3) . . . . ?
O3 Cu1 N3 C20 76.8(3) . . . . ?
O1 Cu1 N3 C21 46.6(10) . . . . ?
N1 Cu1 N3 C21 -178.3(2) . . . . ?
N2 Cu1 N3 C21 0.4(2) . . . . ?
O3 Cu1 N3 C21 -101.8(2) . . . . ?
Cu1 O1 C1 O2 175.2(3) . . . . ?
Cu1 O1 C1 C2 -1.4(4) . . . . ?
S1 N1 C2 C3 144.8(2) . . . . ?
Cu1 N1 C2 C3 -75.2(2) . . . . ?
S1 N1 C2 C1 -97.3(3) . . . . ?
Cu1 N1 C2 C1 42.6(3) . . . . ?
O2 C1 C2 N1 153.6(3) . . . . ?
O1 C1 C2 N1 -29.6(4) . . . . ?
O2 C1 C2 C3 -89.3(4) . . . . ?
O1 C1 C2 C3 87.5(3) . . . . ?
Cu1 O3 C3 C2 -7.9(3) . . . . ?
N1 C2 C3 O3 51.6(3) . . . . ?
C1 C2 C3 O3 -66.4(3) . . . . ?
O5 S1 C4 C9 -100.2(3) . . . . ?
O4 S1 C4 C9 24.1(3) . . . . ?
N1 S1 C4 C9 144.7(3) . . . . ?
O5 S1 C4 C5 77.9(3) . . . . ?
O4 S1 C4 C5 -157.7(3) . . . . ?
N1 S1 C4 C5 -37.1(3) . . . . ?
C9 C4 C5 C6 -0.1(5) . . . . ?
S1 C4 C5 C6 -178.3(3) . . . . ?
C4 C5 C6 C7 0.1(5) . . . . ?
C5 C6 C7 C8 0.8(5) . . . . ?
C5 C6 C7 C10 179.7(3) . . . . ?
C6 C7 C8 C9 -1.7(5) . . . . ?
C10 C7 C8 C9 179.5(3) . . . . ?
C7 C8 C9 C4 1.6(5) . . . . ?
C5 C4 C9 C8 -0.7(5) . . . . ?
S1 C4 C9 C8 177.4(3) . . . . ?
C22 N2 C11 C12 -0.7(5) . . . . ?
Cu1 N2 C11 C12 178.5(3) . . . . ?
N2 C11 C12 C13 0.7(6) . . . . ?
C11 C12 C13 C14 0.0(5) . . . . ?
C12 C13 C14 C22 -0.8(5) . . . . ?
C12 C13 C14 C15 180.0(3) . . . . ?
C22 C14 C15 C16 -0.2(5) . . . . ?
C13 C14 C15 C16 179.0(3) . . . . ?
C14 C15 C16 C17 0.2(6) . . . . ?
C15 C16 C17 C21 -0.1(5) . . . . ?
C15 C16 C17 C18 -179.6(4) . . . . ?
C21 C17 C18 C19 0.1(5) . . . . ?
C16 C17 C18 C19 179.6(4) . . . . ?
C17 C18 C19 C20 -0.6(5) . . . . ?
C21 N3 C20 C19 -1.3(5) . . . . ?
Cu1 N3 C20 C19 -179.9(3) . . . . ?
C18 C19 C20 N3 1.3(5) . . . . ?
C20 N3 C21 C17 0.8(5) . . . . ?
Cu1 N3 C21 C17 179.6(2) . . . . ?
C20 N3 C21 C22 -178.9(3) . . . . ?
Cu1 N3 C21 C22 -0.1(4) . . . . ?
C18 C17 C21 N3 -0.2(5) . . . . ?
C16 C17 C21 N3 -179.8(3) . . . . ?
C18 C17 C21 C22 179.6(3) . . . . ?
C16 C17 C21 C22 0.0(5) . . . . ?
C11 N2 C22 C14 -0.2(5) . . . . ?
Cu1 N2 C22 C14 -179.5(3) . . . . ?
C11 N2 C22 C21 179.9(3) . . . . ?
Cu1 N2 C22 C21 0.6(3) . . . . ?
C13 C14 C22 N2 0.9(5) . . . . ?
C15 C14 C22 N2 -179.8(3) . . . . ?
C13 C14 C22 C21 -179.1(3) . . . . ?
C15 C14 C22 C21 0.1(5) . . . . ?
N3 C21 C22 N2 -0.3(4) . . . . ?
C17 C21 C22 N2 179.9(3) . . . . ?
N3 C21 C22 C14 179.7(3) . . . . ?
C17 C21 C22 C14 0.0(5) . . . . ?
